data_8105275
loop_
_publ_author_name
'Zou, Juan'
'Zhao, Chen-Liang'
'Zhang, Qi-Long'
'Pan, Lu-Tai'
'He, Kang'

_publ_section_title
;
 Crystal structure of
 (E)-4-hydroxy-3-((5-phenyl-1,3,4-oxadiazol-2-yl)thio)pent-3-en-2-one,
 C13H12N2O3S
;
_journal_issue 3
_journal_name_full 'Zeitschrift f\"ur Kristallographie - New Crystal Structures'
_journal_page_first 745
_journal_page_last 746
_journal_paper_doi 10.1515/ncrs-2019-0940
_journal_volume 235
_journal_year 2020
_chemical_formula_moiety 'C13 H12 N2 O3 S'
_chemical_formula_sum 'C13 H12 N2 O3 S'
_chemical_formula_weight 276.31
_space_group_crystal_system monoclinic
_space_group_IT_number 14
_space_group_name_Hall '-P 2ybc'
_space_group_name_H-M_alt 'P 1 21/c 1'
_atom_sites_solution_hydrogens geom
_cell_angle_alpha 90
_cell_angle_beta 96.471(2)
_cell_angle_gamma 90
_cell_formula_units_Z 4
_cell_length_a 12.3541(8)
_cell_length_b 14.3818(10)
_cell_length_c 7.3757(5)
_cell_measurement_reflns_used 2008
_cell_measurement_temperature 293(2)
_cell_measurement_theta_max 2.68
_cell_measurement_theta_min 27.00
_cell_volume 1302.12(15)
_computing_cell_refinement 'SAINT (Brucker, 2012)[2]'
_computing_data_collection 'APEX2 (Brucker, 2012)[2]'
_computing_data_reduction 'SAINT (Brucker, 2012)[2]'
_computing_molecular_graphics 'Diamond 4.0[4]'
_computing_publication_material 'Olex2 (Dolomanov et al., 2009)[1]'
_computing_structure_refinement 'ShelXL (Sheldrick, 2015)[3]'
_diffrn_ambient_temperature 293(2)
_diffrn_measured_fraction_theta_full 0.998
_diffrn_measured_fraction_theta_max 0.985
_diffrn_measurement_device_type 'CCD area detector'
_diffrn_measurement_method 'phi and omega scans'
_diffrn_radiation_type MoK\a
_diffrn_radiation_wavelength 0.71073
_diffrn_reflns_av_R_equivalents 0.0442
_diffrn_reflns_av_unetI/netI 0.0322
_diffrn_reflns_Laue_measured_fraction_full 0.998
_diffrn_reflns_Laue_measured_fraction_max 0.985
_diffrn_reflns_limit_h_max 15
_diffrn_reflns_limit_h_min -13
_diffrn_reflns_limit_k_max 17
_diffrn_reflns_limit_k_min -17
_diffrn_reflns_limit_l_max 9
_diffrn_reflns_limit_l_min -8
_diffrn_reflns_number 12274
_diffrn_reflns_point_group_measured_fraction_full 0.998
_diffrn_reflns_point_group_measured_fraction_max 0.985
_diffrn_reflns_theta_full 25.242
_diffrn_reflns_theta_max 25.998
_diffrn_reflns_theta_min 2.181
_exptl_absorpt_coefficient_mu 0.254
_exptl_absorpt_correction_T_max 0.979
_exptl_absorpt_correction_T_min 0.975
_exptl_absorpt_correction_type multi-scan
_exptl_crystal_colour COLOURLESS
_exptl_crystal_density_diffrn 1.409
_exptl_crystal_density_method 'not measured'
_exptl_crystal_description BLOCK
_exptl_crystal_F_000 576
_exptl_crystal_size_max 0.24
_exptl_crystal_size_mid 0.23
_exptl_crystal_size_min 0.2
_refine_diff_density_max 0.180
_refine_diff_density_min -0.185
_refine_diff_density_rms 0.040
_refine_ls_extinction_coef .
_refine_ls_extinction_method none
_refine_ls_goodness_of_fit_ref 1.054
_refine_ls_hydrogen_treatment constr
_refine_ls_matrix_type full
_refine_ls_number_parameters 175
_refine_ls_number_reflns 2521
_refine_ls_number_restraints 0
_refine_ls_restrained_S_all 1.054
_refine_ls_R_factor_all 0.0607
_refine_ls_R_factor_gt 0.0417
_refine_ls_shift/su_max 0.000
_refine_ls_shift/su_mean 0.000
_refine_ls_structure_factor_coef Fsqd
_refine_ls_weighting_details 'w=1/[\s^2^(Fo^2^)+(0.0466P)^2^+0.2505P] where P=(Fo^2^+2Fc^2^)/3'
_refine_ls_weighting_scheme calc
_refine_ls_wR_factor_gt 0.0963
_refine_ls_wR_factor_ref 0.1080
_reflns_Friedel_coverage 0.000
_reflns_Friedel_fraction_full .
_reflns_Friedel_fraction_max .
_reflns_number_gt 1887
_reflns_number_total 2521
_reflns_threshold_expression 'I > 2\s(I)'
_cod_data_source_file suppl_ncrs-2019-0940_suppl.cif
_cod_data_source_block zz
_cod_database_code 8105275
_shelx_space_group_comment
;
The symmetry employed for this shelxl refinement is uniquely defined
by the following loop, which should always be used as a source of
symmetry information in preference to the above space-group names.
They are only intended as comments.
;
_shelx_estimated_absorpt_t_max 0.951
_shelx_estimated_absorpt_t_min 0.942
_olex2_refinement_description
;
1. Fixed Uiso
 At 1.2 times of:
  All C(H) groups
 At 1.5 times of:
  All C(H,H,H) groups, All O(H) groups
2.a Aromatic/amide H refined with riding coordinates:
 C10(H10), C11(H11), C13(H13), C15(H15), C14(H14)
2.b Idealised Me refined as rotating group:
 C1(H1A,H1B,H1C), C6(H6A,H6B,H6C)
2.c Idealised tetrahedral OH refined as rotating group:
 O1(H1)
;

loop_
_space_group_symop_operation_xyz
'x, y, z'
'-x, y+1/2, -z+1/2'
'-x, -y, -z'
'x, -y-1/2, z-1/2'

loop_
_atom_site_label
_atom_site_type_symbol
_atom_site_fract_x
_atom_site_fract_y
_atom_site_fract_z
_atom_site_U_iso_or_equiv
_atom_site_adp_type
_atom_site_occupancy
_atom_site_site_symmetry_order
_atom_site_calc_flag
_atom_site_refinement_flags_posn
_atom_site_refinement_flags_adp
_atom_site_refinement_flags_occupancy
_atom_site_disorder_assembly
_atom_site_disorder_group
C1 C 0.3918(2) -0.08509(19) 1.0954(3) 0.0704(7) Uani 1 1 d . . . . .
H1A H 0.3697 -0.0217 1.1084 0.106 Uiso 1 1 calc GR . . . .
H1B H 0.4684 -0.0907 1.1341 0.106 Uiso 1 1 calc GR . . . .
H1C H 0.3519 -0.1245 1.1694 0.106 Uiso 1 1 calc GR . . . .
C2 C 0.36925(18) -0.11378(14) 0.8997(3) 0.0491(5) Uani 1 1 d . . . . .
C3 C 0.26526(16) -0.11992(13) 0.8045(3) 0.0412(5) Uani 1 1 d . . . . .
C4 C 0.25264(18) -0.14976(13) 0.6204(3) 0.0464(5) Uani 1 1 d . . . . .
C6 C 0.14369(18) -0.16024(16) 0.5128(3) 0.0591(6) Uani 1 1 d . . . . .
H6A H 0.1047 -0.2101 0.5628 0.089 Uiso 1 1 calc GR . . . .
H6B H 0.1529 -0.1740 0.3881 0.089 Uiso 1 1 calc GR . . . .
H6C H 0.1034 -0.1035 0.5183 0.089 Uiso 1 1 calc GR . . . .
C7 C 0.12568(15) 0.01862(14) 0.8714(3) 0.0428(5) Uani 1 1 d . . . . .
C8 C 0.15430(15) 0.16475(13) 0.8755(2) 0.0393(4) Uani 1 1 d . . . . .
C9 C 0.21460(15) 0.25120(14) 0.9068(2) 0.0402(5) Uani 1 1 d . . . . .
C10 C 0.32163(17) 0.25073(15) 0.9884(3) 0.0473(5) Uani 1 1 d . . . . .
H10 H 0.3558 0.1949 1.0233 0.057 Uiso 1 1 calc R . . . .
C11 C 0.37697(19) 0.33394(17) 1.0175(3) 0.0581(6) Uani 1 1 d . . . . .
H11 H 0.4486 0.3338 1.0721 0.070 Uiso 1 1 calc R . . . .
C13 C 0.3270(2) 0.41696(17) 0.9663(3) 0.0666(7) Uani 1 1 d . . . . .
H13 H 0.3648 0.4726 0.9867 0.080 Uiso 1 1 calc R . . . .
C15 C 0.16440(19) 0.33558(15) 0.8552(3) 0.0522(5) Uani 1 1 d . . . . .
H15 H 0.0928 0.3363 0.8007 0.063 Uiso 1 1 calc R . . . .
C14 C 0.2205(2) 0.41743(16) 0.8847(3) 0.0647(7) Uani 1 1 d . . . . .
H14 H 0.1869 0.4735 0.8496 0.078 Uiso 1 1 calc R . . . .
N1 N 0.05322(14) 0.15344(12) 0.8140(3) 0.0522(5) Uani 1 1 d . . . . .
N2 N 0.03459(14) 0.05654(13) 0.8093(3) 0.0540(5) Uani 1 1 d . . . . .
O1 O 0.45440(12) -0.13309(13) 0.8209(2) 0.0667(5) Uani 1 1 d . . . . .
H1 H 0.4357 -0.1517 0.7170 0.100 Uiso 1 1 calc GR . . . .
O2 O 0.33617(13) -0.16925(11) 0.5404(2) 0.0612(4) Uani 1 1 d . . . . .
O3 O 0.20634(10) 0.08245(9) 0.91541(18) 0.0424(3) Uani 1 1 d . . . . .
S1 S 0.14909(4) -0.09857(4) 0.91795(8) 0.0510(2) Uani 1 1 d . . . . .

loop_
_atom_site_aniso_label
_atom_site_aniso_U_11
_atom_site_aniso_U_22
_atom_site_aniso_U_33
_atom_site_aniso_U_23
_atom_site_aniso_U_13
_atom_site_aniso_U_12
C1 0.0656(16) 0.0889(19) 0.0525(14) -0.0002(12) -0.0110(12) 0.0031(13)
C2 0.0457(13) 0.0489(12) 0.0524(12) 0.0036(9) 0.0044(10) 0.0062(10)
C3 0.0377(11) 0.0388(10) 0.0471(11) 0.0025(8) 0.0048(9) 0.0040(8)
C4 0.0482(13) 0.0365(11) 0.0538(12) 0.0007(9) 0.0024(10) 0.0038(9)
C6 0.0569(14) 0.0559(14) 0.0609(14) -0.0055(11) -0.0097(11) 0.0000(11)
C7 0.0354(11) 0.0480(12) 0.0458(11) -0.0005(9) 0.0074(9) 0.0014(9)
C8 0.0364(11) 0.0441(11) 0.0381(10) 0.0017(8) 0.0069(8) 0.0076(9)
C9 0.0412(11) 0.0467(11) 0.0341(10) 0.0004(8) 0.0107(8) 0.0042(9)
C10 0.0442(12) 0.0529(12) 0.0453(11) 0.0003(9) 0.0065(9) 0.0016(10)
C11 0.0541(14) 0.0708(16) 0.0496(13) -0.0067(11) 0.0071(11) -0.0134(12)
C13 0.0822(19) 0.0539(15) 0.0666(16) -0.0089(12) 0.0204(14) -0.0153(13)
C15 0.0529(13) 0.0528(13) 0.0517(12) 0.0027(10) 0.0098(10) 0.0087(11)
C14 0.0807(19) 0.0479(14) 0.0684(16) 0.0036(11) 0.0204(14) 0.0072(12)
N1 0.0393(10) 0.0493(11) 0.0667(12) 0.0078(9) -0.0003(8) 0.0036(8)
N2 0.0382(10) 0.0516(11) 0.0706(12) 0.0058(9) -0.0007(9) 0.0003(8)
O1 0.0421(9) 0.0886(12) 0.0683(11) -0.0057(9) 0.0022(8) 0.0117(8)
O2 0.0590(10) 0.0678(10) 0.0583(9) -0.0106(8) 0.0126(8) 0.0092(8)
O3 0.0336(7) 0.0438(8) 0.0495(8) 0.0020(6) 0.0032(6) 0.0038(6)
S1 0.0456(3) 0.0450(3) 0.0647(4) 0.0048(2) 0.0157(3) 0.0016(2)

loop_
_atom_type_symbol
_atom_type_description
_atom_type_scat_dispersion_real
_atom_type_scat_dispersion_imag
_atom_type_scat_source
C C 0.0033 0.0016 'International Tables Vol C Tables 4.2.6.8 and 6.1.1.4'
H H 0.0000 0.0000 'International Tables Vol C Tables 4.2.6.8 and 6.1.1.4'
N N 0.0061 0.0033 'International Tables Vol C Tables 4.2.6.8 and 6.1.1.4'
O O 0.0106 0.0060 'International Tables Vol C Tables 4.2.6.8 and 6.1.1.4'
S S 0.1246 0.1234 'International Tables Vol C Tables 4.2.6.8 and 6.1.1.4'

loop_
_geom_angle_atom_site_label_1
_geom_angle_atom_site_label_2
_geom_angle_atom_site_label_3
_geom_angle
_geom_angle_site_symmetry_1
_geom_angle_site_symmetry_3
H1A C1 H1B 109.5 . .
H1A C1 H1C 109.5 . .
H1B C1 H1C 109.5 . .
C2 C1 H1A 109.5 . .
C2 C1 H1B 109.5 . .
C2 C1 H1C 109.5 . .
C3 C2 C1 124.3(2) . .
O1 C2 C1 114.94(19) . .
O1 C2 C3 120.76(19) . .
C2 C3 C4 119.82(19) . .
C2 C3 S1 120.09(16) . .
C4 C3 S1 119.93(15) . .
C3 C4 C6 122.4(2) . .
O2 C4 C3 120.17(18) . .
O2 C4 C6 117.40(19) . .
C4 C6 H6A 109.5 . .
C4 C6 H6B 109.5 . .
C4 C6 H6C 109.5 . .
H6A C6 H6B 109.5 . .
H6A C6 H6C 109.5 . .
H6B C6 H6C 109.5 . .
N2 C7 O3 112.62(18) . .
N2 C7 S1 126.91(16) . .
O3 C7 S1 120.26(14) . .
N1 C8 C9 128.46(17) . .
N1 C8 O3 112.38(17) . .
O3 C8 C9 119.16(16) . .
C10 C9 C8 120.66(17) . .
C10 C9 C15 119.61(19) . .
C15 C9 C8 119.73(18) . .
C9 C10 H10 120.2 . .
C11 C10 C9 119.5(2) . .
C11 C10 H10 120.2 . .
C10 C11 H11 119.7 . .
C13 C11 C10 120.6(2) . .
C13 C11 H11 119.7 . .
C11 C13 H13 120.1 . .
C11 C13 C14 119.9(2) . .
C14 C13 H13 120.1 . .
C9 C15 H15 119.9 . .
C14 C15 C9 120.1(2) . .
C14 C15 H15 119.9 . .
C13 C14 H14 119.9 . .
C15 C14 C13 120.3(2) . .
C15 C14 H14 119.9 . .
C8 N1 N2 106.37(15) . .
C7 N2 N1 106.00(16) . .
C2 O1 H1 109.5 . .
C8 O3 C7 102.61(14) . .
C7 S1 C3 101.60(9) . .

loop_
_geom_bond_atom_site_label_1
_geom_bond_atom_site_label_2
_geom_bond_distance
_geom_bond_site_symmetry_2
C1 H1A 0.9600 .
C1 H1B 0.9600 .
C1 H1C 0.9600 .
C1 C2 1.497(3) .
C2 C3 1.396(3) .
C2 O1 1.288(2) .
C3 C4 1.416(3) .
C3 S1 1.768(2) .
C4 C6 1.491(3) .
C4 O2 1.276(2) .
C6 H6A 0.9600 .
C6 H6B 0.9600 .
C6 H6C 0.9600 .
C7 N2 1.288(2) .
C7 O3 1.367(2) .
C7 S1 1.738(2) .
C8 C9 1.454(3) .
C8 N1 1.290(2) .
C8 O3 1.363(2) .
C9 C10 1.390(3) .
C9 C15 1.396(3) .
C10 H10 0.9300 .
C10 C11 1.383(3) .
C11 H11 0.9300 .
C11 C13 1.377(3) .
C13 H13 0.9300 .
C13 C14 1.384(4) .
C15 H15 0.9300 .
C15 C14 1.371(3) .
C14 H14 0.9300 .
N1 N2 1.412(2) .
O1 H1 0.8200 .

loop_
_geom_hbond_atom_site_label_D
_geom_hbond_atom_site_label_H
_geom_hbond_atom_site_label_A
_geom_hbond_distance_DH
_geom_hbond_distance_HA
_geom_hbond_distance_DA
_geom_hbond_angle_DHA
_geom_hbond_site_symmetry_A
O1 H1 O2 0.82 1.71 2.450(2) 149.9 .
